data_1549780
loop_
_publ_author_name
'P\'erez-Ben\'itez, Aar\'on'
'Bern\`es, Sylvain'

_publ_section_title
;
 Redetermination of ammonium metavanadate
;
_journal_coeditor_code WM4083
_journal_issue 8
_journal_name_full IUCrData
_journal_paper_doi 10.1107/S2414314618010805
_journal_volume 3
_journal_year 2018
_chemical_formula_iupac 'N H4 +, V O3 -'
_chemical_formula_moiety '(N H4)+ (V O3)-'
_chemical_formula_sum 'H4 N O3 V'
_chemical_formula_weight 116.98
_chemical_name_common 'Ammonium metavanadate'
_chemical_name_systematic 'Hydroxy(dioxido)vanadium ammoniate'
_space_group_crystal_system orthorhombic
_space_group_IT_number 57
_space_group_name_Hall '-P 2c 2b'
_space_group_name_H-M_alt 'P b c m'
_symmetry_space_group_name_Hall '-P 2c 2b'
_symmetry_space_group_name_H-M 'P b c m'
_atom_sites_solution_hydrogens difmap
_audit_creation_method SHELXL-2018/3
_cell_angle_alpha 90
_cell_angle_beta 90
_cell_angle_gamma 90
_cell_formula_units_Z 4
_cell_length_a 4.9045(3)
_cell_length_b 11.7945(5)
_cell_length_c 5.8231(2)
_cell_measurement_reflns_used 39692
_cell_measurement_temperature 295.0(10)
_cell_measurement_theta_max 33.01
_cell_measurement_theta_min 2.73
_cell_volume 336.84(3)
_computing_cell_refinement
;
X-AREA (Stoe & Cie, 2018)
;
_computing_data_collection
;
X-AREA (Stoe & Cie, 2018)
;
_computing_data_reduction
;
X-AREA (Stoe & Cie, 2018)
;
_computing_molecular_graphics
;
Mercury (Macrae <i>et al.</i>,  2008) and <i>CaRIne Crystallography</i>
(Boudias &
Monceau, 1998)
;
_computing_publication_material
;
publCIF (Westrip, 2010)
;
_computing_structure_refinement
;
<i>SHELXL2018/3</i> (Sheldrick, 2015b)
;
_computing_structure_solution
;
<i>SHELXT2018/2</i> (Sheldrick, 2015a)
;
_diffrn_ambient_temperature 295.0(10)
_diffrn_detector_area_resol_mean 5.81
_diffrn_measured_fraction_theta_full 0.994
_diffrn_measured_fraction_theta_max 0.998
_diffrn_measurement_device 'Eulerian four-circle diffractometer'
_diffrn_measurement_device_type 'Stoe Stadivari'
_diffrn_measurement_method '\w scans'
_diffrn_radiation_monochromator 'Graded multilayer mirror'
_diffrn_radiation_type AgK\a
_diffrn_radiation_wavelength 0.56083
_diffrn_reflns_av_R_equivalents 0.0267
_diffrn_reflns_limit_h_max 8
_diffrn_reflns_limit_h_min -8
_diffrn_reflns_limit_k_max 19
_diffrn_reflns_limit_k_min -19
_diffrn_reflns_limit_l_max 8
_diffrn_reflns_limit_l_min -9
_diffrn_reflns_number 17208
_diffrn_reflns_theta_full 19.664
_diffrn_reflns_theta_max 27.500
_diffrn_reflns_theta_min 3.278
_exptl_absorpt_coefficient_mu 1.412
_exptl_absorpt_correction_T_max 0.6556
_exptl_absorpt_correction_T_min 0.2953
_exptl_absorpt_correction_type multi-scan
_exptl_absorpt_process_details
;
(<i>X-AREA</i>; Stoe & Cie, 2018)
;
_exptl_crystal_colour colourless
_exptl_crystal_density_diffrn 2.307
_exptl_crystal_description prism
_exptl_crystal_F_000 232
_exptl_crystal_size_max 0.320
_exptl_crystal_size_mid 0.093
_exptl_crystal_size_min 0.089
_refine_diff_density_max 0.325
_refine_diff_density_min -0.354
_refine_ls_extinction_method none
_refine_ls_goodness_of_fit_ref 1.130
_refine_ls_hydrogen_treatment refall
_refine_ls_matrix_type full
_refine_ls_number_constraints 0
_refine_ls_number_parameters 40
_refine_ls_number_reflns 846
_refine_ls_number_restraints 0
_refine_ls_restrained_S_all 1.130
_refine_ls_R_factor_all 0.0190
_refine_ls_R_factor_gt 0.0144
_refine_ls_shift/su_max 0.000
_refine_ls_shift/su_mean 0.000
_refine_ls_structure_factor_coef Fsqd
_refine_ls_weighting_details 'w=1/[\s^2^(Fo^2^)+(0.0248P)^2^+0.0230P] where P=(Fo^2^+2Fc^2^)/3'
_refine_ls_weighting_scheme calc
_refine_ls_wR_factor_gt 0.0403
_refine_ls_wR_factor_ref 0.0420
_reflns_number_gt 754
_reflns_number_total 846
_reflns_threshold_expression 'I > 2\s(I)'
_cod_data_source_file wm4083sup1.cif
_cod_data_source_block I
_cod_database_code 1549780
_shelx_estimated_absorpt_t_min 0.661
_shelx_estimated_absorpt_t_max 0.885

loop_
_space_group_symop_operation_xyz
'x, y, z'
'-x, -y, z+1/2'
'-x, y+1/2, -z+1/2'
'x, -y+1/2, -z'
'-x, -y, -z'
'x, y, -z-1/2'
'x, -y-1/2, z-1/2'
'-x, y-1/2, z'

loop_
_atom_site_type_symbol
_atom_site_label
_atom_site_fract_x
_atom_site_fract_y
_atom_site_fract_z
_atom_site_U_iso_or_equiv
_atom_site_adp_type
_atom_site_calc_flag
_atom_site_occupancy
N N1 0.9355(2) 0.41286(10) 0.250000 0.0254(2) Uani d 1
H H1 0.796(5) 0.4562(18) 0.250000 0.047(6) Uiso d 1
H H2 1.071(4) 0.4581(16) 0.250000 0.023(5) Uiso d 1
H H3 0.947(3) 0.379(2) 0.137(4) 0.069(6) Uiso d 1
V V1 0.46440(4) 0.17437(2) 0.250000 0.01270(5) Uani d 1
O O1 0.1305(2) 0.16927(8) 0.250000 0.02460(18) Uani d 1
O O2 0.57698(19) 0.04220(7) 0.250000 0.02260(17) Uani d 1
O O3 0.58198(18) 0.250000 0.000000 0.02029(16) Uani d 1

loop_
_atom_site_aniso_label
_atom_site_aniso_U_11
_atom_site_aniso_U_22
_atom_site_aniso_U_33
_atom_site_aniso_U_12
_atom_site_aniso_U_13
_atom_site_aniso_U_23
N1 0.0219(5) 0.0176(4) 0.0366(6) -0.0022(4) 0.000 0.000
V1 0.01423(9) 0.01304(8) 0.01082(7) -0.00023(6) 0.000 0.000
O1 0.0158(4) 0.0255(4) 0.0324(5) 0.0002(3) 0.000 0.000
O2 0.0227(4) 0.0160(4) 0.0291(4) 0.0031(3) 0.000 0.000
O3 0.0235(4) 0.0236(4) 0.0139(3) 0.000 0.000 0.0050(3)

loop_
_atom_type_symbol
_atom_type_description
_atom_type_scat_dispersion_real
_atom_type_scat_dispersion_imag
_atom_type_scat_source
H H 0.0000 0.0000 'International Tables Vol C Tables 4.2.6.8 and 6.1.1.4'
N N 0.0030 0.0019 'International Tables Vol C Tables 4.2.6.8 and 6.1.1.4'
O O 0.0056 0.0036 'International Tables Vol C Tables 4.2.6.8 and 6.1.1.4'
V V 0.2276 0.3376 'International Tables Vol C Tables 4.2.6.8 and 6.1.1.4'

loop_
_exptl_crystal_face_index_h
_exptl_crystal_face_index_k
_exptl_crystal_face_index_l
_exptl_crystal_face_perp_dist
2 6 -5 0.0491
-2 -5 4 0.0438
6 -3 -1 0.1449
-9 4 2 0.1751
-11 0 4 0.0323
7 0 -2 0.0563

loop_
_geom_angle_atom_site_label_1
_geom_angle_atom_site_label_2
_geom_angle_atom_site_label_3
_geom_angle_site_symmetry_3
_geom_angle
H1 N1 H2 . 104(2)
H1 N1 H3 . 111.7(15)
H2 N1 H3 . 105.8(15)
H1 N1 H3 6_556 111.7(15)
H2 N1 H3 6_556 105.8(15)
H3 N1 H3 6_556 116(4)
O1 V1 O2 . 107.40(5)
O1 V1 O3 . 109.75(3)
O2 V1 O3 . 111.08(2)
O1 V1 O3 6_556 109.75(3)
O2 V1 O3 6_556 111.08(2)
O3 V1 O3 6_556 107.77(3)
V1 O3 V1 7_565 142.68(5)

loop_
_geom_bond_atom_site_label_1
_geom_bond_atom_site_label_2
_geom_bond_site_symmetry_2
_geom_bond_distance
N1 H1 . 0.85(2)
N1 H2 . 0.85(2)
N1 H3 . 0.77(2)
N1 H3 6_556 0.77(2)
V1 O1 . 1.6388(10)
V1 O2 . 1.6538(9)
V1 O3 . 1.8021(3)
V1 O3 6_556 1.8021(3)

loop_
_geom_hbond_atom_site_label_D
_geom_hbond_atom_site_label_H
_geom_hbond_atom_site_label_A
_geom_hbond_site_symmetry_A
_geom_hbond_distance_DH
_geom_hbond_distance_HA
_geom_hbond_distance_DA
_geom_hbond_angle_DHA
_geom_hbond_publ_flag
N1 H1 O2 3_655 0.85(2) 2.09(3) 2.9400(16) 172(2) yes
N1 H2 O2 3_755 0.85(2) 1.99(2) 2.8364(15) 171.1(18) yes
N1 H3 O3 . 0.77(2) 2.48(2) 2.9690(12) 122.9(17) yes
N1 H3 O1 7_665 0.77(2) 2.49(2) 3.2141(7) 156(2) yes

loop_
_geom_torsion_atom_site_label_1
_geom_torsion_atom_site_label_2
_geom_torsion_atom_site_label_3
_geom_torsion_atom_site_label_4
_geom_torsion_site_symmetry_1
_geom_torsion_site_symmetry_4
_geom_torsion
O1 V1 O3 V1 . 7_565 1.91(3)
O2 V1 O3 V1 . 7_565 120.53(3)
O3 V1 O3 V1 6_556 7_565 -117.57(3)

_cod_database_fobs_code 1549780
